data_4349615
loop_
_publ_author_name
'Lovitt, June I.'
'Hawes, Chris S.'
'Lynes, Amy D.'
'Haffner, Benjamin'
'M\"obius, Matthias E.'
'Gunnlaugsson, Thorfinnur'

_publ_section_title
;
 Coordination chemistry of N-picolyl-1,8-naphthalimides: colourful low
 molecular weight metallo-gelators and unique chelation behaviours
;
_journal_issue 2
_journal_name_full 'Inorganic Chemistry Frontiers'
_journal_page_first 296
_journal_paper_doi 10.1039/C6QI00498A
_journal_volume 4
_journal_year 2017
_chemical_formula_moiety 'C18 H12 Cl2 N2 O2 Zn'
_chemical_formula_sum 'C18 H12 Cl2 N2 O2 Zn'
_chemical_formula_weight 424.57
_space_group_crystal_system triclinic
_space_group_IT_number 2
_space_group_name_Hall '-P 1'
_space_group_name_H-M_alt 'P -1'
_atom_sites_solution_hydrogens geom
_atom_sites_solution_primary direct
_audit_creation_date 2016-09-13
_audit_creation_method
;
Olex2 1.2
(compiled 2016.09.09 svn.r3337 for OlexSys, GUI svn.r5227)
;
_audit_update_record
;
2016-10-26 deposited with the CCDC.
2016-12-09 downloaded from the CCDC.
;
_cell_angle_alpha 94.9430(10)
_cell_angle_beta 102.0330(10)
_cell_angle_gamma 113.9780(10)
_cell_formula_units_Z 2
_cell_length_a 7.3139(2)
_cell_length_b 8.5996(3)
_cell_length_c 14.4546(5)
_cell_measurement_reflns_used 4082
_cell_measurement_temperature 100(2)
_cell_measurement_theta_max 28.328
_cell_measurement_theta_min 2.77
_cell_volume 797.44(5)
_computing_cell_refinement 'SAINT V8.35A (2016)'
_computing_data_reduction 'SAINT V8.35A (2016)'
_computing_molecular_graphics 'Olex2 (Dolomanov et al., 2009)'
_computing_publication_material 'Olex2 (Dolomanov et al., 2009)'
_computing_structure_refinement 'ShelXL (Sheldrick, 2015)'
_computing_structure_solution 'XT (Sheldrick, 2015)'
_diffrn_ambient_temperature 100.0
_diffrn_detector_area_resol_mean 8
_diffrn_measured_fraction_theta_full 0.998
_diffrn_measured_fraction_theta_max 0.996
_diffrn_measurement_device_type 'Bruker APEX-II CCD'
_diffrn_measurement_method '\w and \f scans'
_diffrn_radiation_monochromator graphite
_diffrn_radiation_type MoK\a
_diffrn_radiation_wavelength 0.71073
_diffrn_reflns_av_R_equivalents 0.0141
_diffrn_reflns_av_unetI/netI 0.0229
_diffrn_reflns_Laue_measured_fraction_full 0.998
_diffrn_reflns_Laue_measured_fraction_max 0.996
_diffrn_reflns_limit_h_max 9
_diffrn_reflns_limit_h_min -9
_diffrn_reflns_limit_k_max 4
_diffrn_reflns_limit_k_min -11
_diffrn_reflns_limit_l_max 18
_diffrn_reflns_limit_l_min -19
_diffrn_reflns_number 6138
_diffrn_reflns_point_group_measured_fraction_full 0.998
_diffrn_reflns_point_group_measured_fraction_max 0.996
_diffrn_reflns_theta_full 26.000
_diffrn_reflns_theta_max 28.347
_diffrn_reflns_theta_min 2.641
_diffrn_source 'sealed tube'
_diffrn_standards_number 0
_exptl_absorpt_coefficient_mu 1.890
_exptl_absorpt_correction_T_max 0.7457
_exptl_absorpt_correction_T_min 0.6124
_exptl_absorpt_correction_type multi-scan
_exptl_absorpt_process_details
;
SADABS-2014/5 (Bruker,2014/5) was used for absorption correction.
wR2(int) was 0.0487 before and 0.0216 after correction.
The Ratio of minimum to maximum transmission is 0.8212.
The \l/2 correction factor is 0.00150.
;
_exptl_crystal_colour colourless
_exptl_crystal_colour_primary colourless
_exptl_crystal_density_diffrn 1.768
_exptl_crystal_description block
_exptl_crystal_F_000 428
_exptl_crystal_size_max 0.31
_exptl_crystal_size_mid 0.11
_exptl_crystal_size_min 0.05
_refine_diff_density_max 0.430
_refine_diff_density_min -0.353
_refine_diff_density_rms 0.061
_refine_ls_extinction_method none
_refine_ls_goodness_of_fit_ref 1.063
_refine_ls_hydrogen_treatment constr
_refine_ls_matrix_type full
_refine_ls_number_parameters 226
_refine_ls_number_reflns 3975
_refine_ls_number_restraints 0
_refine_ls_restrained_S_all 1.063
_refine_ls_R_factor_all 0.0250
_refine_ls_R_factor_gt 0.0214
_refine_ls_shift/su_max 0.001
_refine_ls_shift/su_mean 0.000
_refine_ls_structure_factor_coef Fsqd
_refine_ls_weighting_details 'w=1/[\s^2^(Fo^2^)+(0.0220P)^2^+0.4650P] where P=(Fo^2^+2Fc^2^)/3'
_refine_ls_weighting_scheme calc
_refine_ls_wR_factor_gt 0.0530
_refine_ls_wR_factor_ref 0.0546
_reflns_Friedel_coverage 0.000
_reflns_number_gt 3633
_reflns_number_total 3975
_reflns_threshold_expression 'I > 2\s(I)'
_cod_data_source_file c6qi00498a2.cif
_cod_data_source_block 5
_cod_database_code 4349615
_shelx_space_group_comment
;
The symmetry employed for this shelxl refinement is uniquely defined
by the following loop, which should always be used as a source of
symmetry information in preference to the above space-group names.
They are only intended as comments.
;
_shelx_estimated_absorpt_t_max 0.911
_shelx_estimated_absorpt_t_min 0.592
_olex2_refinement_description
;
1. Fixed Uiso
 At 1.2 times of:
  All C(H) groups, All C(H,H) groups
2.a Secondary CH2 refined with riding coordinates:
 C6(H6A,H6B)
2.b Aromatic/amide H refined with riding coordinates:
 C1(H1), C2(H2), C3(H3), C4(H4), C9(H9), C10(H10), C11(H11), C13(H13),
 C14(H14), C15(H15)
;
_shelx_shelxl_version_number 2014/7
_olex2_submission_special_instructions 'No special instructions were received'

loop_
_space_group_symop_operation_xyz
'x, y, z'
'-x, -y, -z'

loop_
_atom_site_label
_atom_site_type_symbol
_atom_site_fract_x
_atom_site_fract_y
_atom_site_fract_z
_atom_site_U_iso_or_equiv
_atom_site_adp_type
_atom_site_occupancy
_atom_site_site_symmetry_order
_atom_site_calc_flag
_atom_site_refinement_flags_posn
Zn1 Zn 0.50892(3) 0.11531(2) 0.15807(2) 0.01219(5) Uani 1 1 d .
Cl1 Cl 0.75176(6) 0.09071(5) 0.09935(3) 0.01828(8) Uani 1 1 d .
Cl2 Cl 0.21795(5) -0.09858(4) 0.16652(2) 0.01493(8) Uani 1 1 d .
O1 O 0.66326(17) 0.22424(13) 0.30368(7) 0.0150(2) Uani 1 1 d .
O2 O 0.81476(17) 0.79793(14) 0.35238(8) 0.0178(2) Uani 1 1 d .
N1 N 0.44017(19) 0.31608(16) 0.12398(9) 0.0119(2) Uani 1 1 d .
N2 N 0.75646(18) 0.51471(15) 0.33018(8) 0.0113(2) Uani 1 1 d .
C1 C 0.2566(2) 0.27737(19) 0.06124(10) 0.0141(3) Uani 1 1 d .
H1 H 0.1620 0.1590 0.0372 0.017 Uiso 1 1 calc R
C2 C 0.2007(2) 0.4044(2) 0.03044(11) 0.0159(3) Uani 1 1 d .
H2 H 0.0698 0.3733 -0.0137 0.019 Uiso 1 1 calc R
C3 C 0.3389(2) 0.5774(2) 0.06518(11) 0.0156(3) Uani 1 1 d .
H3 H 0.3056 0.6666 0.0439 0.019 Uiso 1 1 calc R
C4 C 0.5271(2) 0.61842(19) 0.13163(10) 0.0139(3) Uani 1 1 d .
H4 H 0.6228 0.7360 0.1575 0.017 Uiso 1 1 calc R
C5 C 0.5730(2) 0.48513(18) 0.15954(10) 0.0115(3) Uani 1 1 d .
C6 C 0.7764(2) 0.52370(18) 0.23056(10) 0.0122(3) Uani 1 1 d .
H6A H 0.8277 0.4395 0.2105 0.015 Uiso 1 1 calc R
H6B H 0.8802 0.6411 0.2295 0.015 Uiso 1 1 calc R
C7 C 0.7096(2) 0.35860(18) 0.36063(10) 0.0118(3) Uani 1 1 d .
C8 C 0.7181(2) 0.35752(18) 0.46304(10) 0.0113(3) Uani 1 1 d .
C9 C 0.6939(2) 0.20833(19) 0.49871(11) 0.0139(3) Uani 1 1 d .
H9 H 0.6748 0.1078 0.4574 0.017 Uiso 1 1 calc R
C10 C 0.6974(2) 0.20518(19) 0.59626(11) 0.0158(3) Uani 1 1 d .
H10 H 0.6800 0.1023 0.6205 0.019 Uiso 1 1 calc R
C11 C 0.7260(2) 0.3507(2) 0.65665(11) 0.0154(3) Uani 1 1 d .
H11 H 0.7243 0.3461 0.7219 0.018 Uiso 1 1 calc R
C12 C 0.7577(2) 0.50696(19) 0.62317(10) 0.0132(3) Uani 1 1 d .
C13 C 0.8009(2) 0.6629(2) 0.68441(11) 0.0165(3) Uani 1 1 d .
H13 H 0.8062 0.6636 0.7507 0.020 Uiso 1 1 calc R
C14 C 0.8352(2) 0.8128(2) 0.64922(11) 0.0173(3) Uani 1 1 d .
H14 H 0.8657 0.9164 0.6913 0.021 Uiso 1 1 calc R
C15 C 0.8253(2) 0.81332(19) 0.55091(11) 0.0154(3) Uani 1 1 d .
H15 H 0.8465 0.9169 0.5268 0.018 Uiso 1 1 calc R
C16 C 0.7852(2) 0.66474(18) 0.48929(10) 0.0119(3) Uani 1 1 d .
C17 C 0.7865(2) 0.66993(18) 0.38761(10) 0.0124(3) Uani 1 1 d .
C18 C 0.7526(2) 0.50965(18) 0.52432(10) 0.0114(3) Uani 1 1 d .

loop_
_atom_site_aniso_label
_atom_site_aniso_U_11
_atom_site_aniso_U_22
_atom_site_aniso_U_33
_atom_site_aniso_U_23
_atom_site_aniso_U_13
_atom_site_aniso_U_12
Zn1 0.01423(9) 0.01002(8) 0.01323(9) 0.00234(6) 0.00497(6) 0.00554(6)
Cl1 0.01716(17) 0.02154(18) 0.01846(17) 0.00179(14) 0.00723(14) 0.00988(14)
Cl2 0.01783(16) 0.01117(15) 0.01413(16) 0.00202(12) 0.00664(13) 0.00365(13)
O1 0.0195(5) 0.0121(5) 0.0128(5) 0.0007(4) 0.0026(4) 0.0074(4)
O2 0.0226(6) 0.0122(5) 0.0173(5) 0.0043(4) 0.0052(4) 0.0062(4)
N1 0.0136(6) 0.0118(5) 0.0108(5) 0.0021(4) 0.0049(4) 0.0052(5)
N2 0.0116(5) 0.0113(5) 0.0103(5) 0.0026(4) 0.0030(4) 0.0042(4)
C1 0.0135(6) 0.0145(7) 0.0130(6) 0.0004(5) 0.0039(5) 0.0052(5)
C2 0.0160(7) 0.0205(7) 0.0132(7) 0.0019(6) 0.0036(5) 0.0103(6)
C3 0.0216(7) 0.0174(7) 0.0139(7) 0.0040(6) 0.0065(6) 0.0134(6)
C4 0.0177(7) 0.0121(6) 0.0126(6) 0.0023(5) 0.0055(5) 0.0065(5)
C5 0.0133(6) 0.0123(6) 0.0099(6) 0.0026(5) 0.0056(5) 0.0054(5)
C6 0.0126(6) 0.0130(6) 0.0107(6) 0.0030(5) 0.0044(5) 0.0045(5)
C7 0.0089(6) 0.0117(6) 0.0140(7) 0.0023(5) 0.0021(5) 0.0042(5)
C8 0.0085(6) 0.0118(6) 0.0119(6) 0.0018(5) 0.0021(5) 0.0032(5)
C9 0.0113(6) 0.0116(6) 0.0155(7) 0.0023(5) 0.0015(5) 0.0029(5)
C10 0.0135(7) 0.0158(7) 0.0164(7) 0.0066(6) 0.0025(5) 0.0048(6)
C11 0.0115(6) 0.0202(7) 0.0130(7) 0.0052(6) 0.0030(5) 0.0052(6)
C12 0.0083(6) 0.0174(7) 0.0133(7) 0.0021(5) 0.0027(5) 0.0050(5)
C13 0.0143(7) 0.0218(7) 0.0131(7) 0.0007(6) 0.0044(5) 0.0076(6)
C14 0.0162(7) 0.0167(7) 0.0176(7) -0.0030(6) 0.0042(6) 0.0071(6)
C15 0.0141(7) 0.0137(7) 0.0183(7) 0.0016(6) 0.0046(6) 0.0061(5)
C16 0.0086(6) 0.0125(6) 0.0129(6) 0.0013(5) 0.0020(5) 0.0037(5)
C17 0.0099(6) 0.0108(6) 0.0142(6) 0.0011(5) 0.0024(5) 0.0030(5)
C18 0.0073(6) 0.0128(6) 0.0127(6) 0.0015(5) 0.0023(5) 0.0036(5)

loop_
_atom_type_symbol
_atom_type_description
_atom_type_scat_dispersion_real
_atom_type_scat_dispersion_imag
_atom_type_scat_source
C C 0.0033 0.0016 'International Tables Vol C Tables 4.2.6.8 and 6.1.1.4'
H H 0.0000 0.0000 'International Tables Vol C Tables 4.2.6.8 and 6.1.1.4'
Cl Cl 0.1484 0.1585 'International Tables Vol C Tables 4.2.6.8 and 6.1.1.4'
N N 0.0061 0.0033 'International Tables Vol C Tables 4.2.6.8 and 6.1.1.4'
O O 0.0106 0.0060 'International Tables Vol C Tables 4.2.6.8 and 6.1.1.4'
Zn Zn 0.2839 1.4301 'International Tables Vol C Tables 4.2.6.8 and 6.1.1.4'

loop_
_geom_angle_atom_site_label_1
_geom_angle_atom_site_label_2
_geom_angle_atom_site_label_3
_geom_angle
Cl1 Zn1 Cl2 126.712(15)
O1 Zn1 Cl1 102.95(3)
O1 Zn1 Cl2 102.27(3)
N1 Zn1 Cl1 115.15(3)
N1 Zn1 Cl2 107.28(4)
N1 Zn1 O1 97.00(4)
C7 O1 Zn1 137.81(10)
C1 N1 Zn1 118.23(10)
C1 N1 C5 118.61(12)
C5 N1 Zn1 123.14(10)
C7 N2 C6 118.71(12)
C7 N2 C17 124.58(12)
C17 N2 C6 116.70(11)
N1 C1 H1 118.8
N1 C1 C2 122.34(14)
C2 C1 H1 118.8
C1 C2 H2 120.5
C3 C2 C1 118.95(14)
C3 C2 H2 120.5
C2 C3 H3 120.5
C2 C3 C4 119.00(13)
C4 C3 H3 120.5
C3 C4 H4 120.5
C5 C4 C3 119.06(13)
C5 C4 H4 120.5
N1 C5 C4 122.00(13)
N1 C5 C6 117.17(12)
C4 C5 C6 120.83(13)
N2 C6 C5 112.37(11)
N2 C6 H6A 109.1
N2 C6 H6B 109.1
C5 C6 H6A 109.1
C5 C6 H6B 109.1
H6A C6 H6B 107.9
O1 C7 N2 121.05(13)
O1 C7 C8 121.11(13)
N2 C7 C8 117.84(12)
C9 C8 C7 119.75(13)
C9 C8 C18 120.62(13)
C18 C8 C7 119.62(13)
C8 C9 H9 120.0
C8 C9 C10 120.08(14)
C10 C9 H9 120.0
C9 C10 H10 119.9
C11 C10 C9 120.22(14)
C11 C10 H10 119.9
C10 C11 H11 119.4
C10 C11 C12 121.10(14)
C12 C11 H11 119.4
C11 C12 C13 122.90(14)
C11 C12 C18 118.61(13)
C13 C12 C18 118.47(13)
C12 C13 H13 119.5
C14 C13 C12 120.95(14)
C14 C13 H13 119.5
C13 C14 H14 119.9
C13 C14 C15 120.18(14)
C15 C14 H14 119.9
C14 C15 H15 119.7
C16 C15 C14 120.57(14)
C16 C15 H15 119.7
C15 C16 C17 119.84(13)
C15 C16 C18 120.17(13)
C18 C16 C17 119.93(13)
O2 C17 N2 119.57(13)
O2 C17 C16 123.88(13)
N2 C17 C16 116.54(12)
C8 C18 C12 119.32(13)
C8 C18 C16 121.04(13)
C16 C18 C12 119.63(13)

loop_
_geom_bond_atom_site_label_1
_geom_bond_atom_site_label_2
_geom_bond_distance
Zn1 Cl1 2.1960(4)
Zn1 Cl2 2.2119(4)
Zn1 O1 2.0957(11)
Zn1 N1 2.0557(12)
O1 C7 1.2365(17)
O2 C17 1.2121(18)
N1 C1 1.3464(19)
N1 C5 1.3551(18)
N2 C6 1.4826(17)
N2 C7 1.3799(18)
N2 C17 1.4191(18)
C1 H1 0.9500
C1 C2 1.389(2)
C2 H2 0.9500
C2 C3 1.388(2)
C3 H3 0.9500
C3 C4 1.392(2)
C4 H4 0.9500
C4 C5 1.3875(19)
C5 C6 1.5103(19)
C6 H6A 0.9900
C6 H6B 0.9900
C7 C8 1.4697(19)
C8 C9 1.3822(19)
C8 C18 1.4137(19)
C9 H9 0.9500
C9 C10 1.408(2)
C10 H10 0.9500
C10 C11 1.377(2)
C11 H11 0.9500
C11 C12 1.414(2)
C12 C13 1.420(2)
C12 C18 1.424(2)
C13 H13 0.9500
C13 C14 1.374(2)
C14 H14 0.9500
C14 C15 1.408(2)
C15 H15 0.9500
C15 C16 1.379(2)
C16 C17 1.476(2)
C16 C18 1.4142(19)

loop_
_geom_torsion_atom_site_label_1
_geom_torsion_atom_site_label_2
_geom_torsion_atom_site_label_3
_geom_torsion_atom_site_label_4
_geom_torsion
Zn1 O1 C7 N2 -33.5(2)
Zn1 O1 C7 C8 147.01(11)
Zn1 N1 C1 C2 -176.94(11)
Zn1 N1 C5 C4 176.69(10)
Zn1 N1 C5 C6 -2.54(17)
O1 C7 C8 C9 6.3(2)
O1 C7 C8 C18 -174.15(13)
N1 C1 C2 C3 0.2(2)
N1 C5 C6 N2 -83.08(15)
N2 C7 C8 C9 -173.21(13)
N2 C7 C8 C18 6.31(19)
C1 N1 C5 C4 -1.4(2)
C1 N1 C5 C6 179.34(12)
C1 C2 C3 C4 -1.6(2)
C2 C3 C4 C5 1.4(2)
C3 C4 C5 N1 0.1(2)
C3 C4 C5 C6 179.28(13)
C4 C5 C6 N2 97.68(15)
C5 N1 C1 C2 1.3(2)
C6 N2 C7 O1 -7.6(2)
C6 N2 C7 C8 171.94(12)
C6 N2 C17 O2 4.08(19)
C6 N2 C17 C16 -174.68(12)
C7 N2 C6 C5 90.55(15)
C7 N2 C17 O2 -175.54(13)
C7 N2 C17 C16 5.70(19)
C7 C8 C9 C10 -178.64(13)
C7 C8 C18 C12 179.12(12)
C7 C8 C18 C16 -1.9(2)
C8 C9 C10 C11 -0.3(2)
C9 C8 C18 C12 -1.4(2)
C9 C8 C18 C16 177.63(13)
C9 C10 C11 C12 -1.7(2)
C10 C11 C12 C13 -175.87(14)
C10 C11 C12 C18 2.1(2)
C11 C12 C13 C14 178.56(14)
C11 C12 C18 C8 -0.6(2)
C11 C12 C18 C16 -179.60(13)
C12 C13 C14 C15 0.8(2)
C13 C12 C18 C8 177.48(13)
C13 C12 C18 C16 -1.5(2)
C13 C14 C15 C16 -1.3(2)
C14 C15 C16 C17 -176.75(13)
C14 C15 C16 C18 0.3(2)
C15 C16 C17 O2 -2.4(2)
C15 C16 C17 N2 176.27(13)
C15 C16 C18 C8 -177.89(13)
C15 C16 C18 C12 1.1(2)
C17 N2 C6 C5 -89.10(14)
C17 N2 C7 O1 172.02(13)
C17 N2 C7 C8 -8.4(2)
C17 C16 C18 C8 -0.8(2)
C17 C16 C18 C12 178.15(12)
C18 C8 C9 C10 1.8(2)
C18 C12 C13 C14 0.6(2)
C18 C16 C17 O2 -179.48(14)
C18 C16 C17 N2 -0.78(19)
